data_7108864
loop_
_publ_author_name
'Qiao Chen'
'Jinyan Liang'
'Shoulei Wang'
'Dong Wang'
'Rui Wang'

_publ_section_title
;
 An asymmetric approach toward chiral multicyclic spirooxindoles from
 isothiocyanato oxindoles and unsaturated pyrazolones by a chiral tertiary
 amine thiourea catalyst
;
_journal_issue 16
_journal_name_full 'Chemical communications (Cambridge, England)'
_journal_page_first 1657
_journal_page_last 1659
_journal_paper_doi 10.1039/c3cc38386e
_journal_volume 49
_journal_year 2013
_chemical_absolute_configuration ad
_chemical_formula_moiety 'C34 H28 N4 O2 S'
_chemical_formula_sum 'C34 H28 N4 O2 S'
_chemical_formula_weight 556.66
_chemical_name_systematic
;
?
;
_space_group_crystal_system orthorhombic
_space_group_IT_number 19
_space_group_name_Hall 'P 2ac 2ab'
_space_group_name_H-M_alt 'P 21 21 21'
_symmetry_space_group_name_Hall 'P 2ac 2ab'
_symmetry_space_group_name_H-M 'P 21 21 21'
_atom_sites_solution_hydrogens geom
_atom_sites_solution_primary direct
_atom_sites_solution_secondary difmap
_audit_creation_date 2012-10-31
_audit_creation_method
;
Olex2 1.2
(compiled Oct 26 2012 17:06:22, GUI svn.r4371)
;
_cell_angle_alpha 90.00
_cell_angle_beta 90.00
_cell_angle_gamma 90.00
_cell_formula_units_Z 4
_cell_length_a 8.0892(3)
_cell_length_b 18.1126(16)
_cell_length_c 19.1621(7)
_cell_measurement_reflns_used 2357
_cell_measurement_temperature 293.04(10)
_cell_measurement_theta_max 28.3414
_cell_measurement_theta_min 3.0907
_cell_volume 2807.6(3)
_computing_cell_refinement
;
CrysAlisPro, Agilent Technologies,
Version 1.171.36.20 (release 27-06-2012 CrysAlis171 .NET)
(compiled Jul 11 2012,15:38:31)
;
_computing_data_collection
;
CrysAlisPro, Agilent Technologies,
Version 1.171.36.20 (release 27-06-2012 CrysAlis171 .NET)
(compiled Jul 11 2012,15:38:31)
;
_computing_data_reduction
;
CrysAlisPro, Agilent Technologies,
Version 1.171.36.20 (release 27-06-2012 CrysAlis171 .NET)
(compiled Jul 11 2012,15:38:31)
;
_computing_molecular_graphics
;
O. V. Dolomanov, L. J. Bourhis, R. J. Gildea, J. A. K. Howard and H. Puschmann,
OLEX2: a complete structure solution, refinement and analysis program.
J. Appl. Cryst. (2009). 42, 339-341.
;
_computing_publication_material
;
O. V. Dolomanov, L. J. Bourhis, R. J. Gildea, J. A. K. Howard and H. Puschmann,
OLEX2: a complete structure solution, refinement and analysis program.
J. Appl. Cryst. (2009). 42, 339-341.
;
_computing_structure_refinement
;
SHELXH, G.M. Sheldrick, Acta Cryst.
(2008). A64, 112-122
;
_computing_structure_solution
;
SHELXS, G.M. Sheldrick, Acta Cryst.
(2008). A64, 112-122
;
_diffrn_ambient_temperature 293.04(10)
_diffrn_detector_area_resol_mean 16.0733
_diffrn_measured_fraction_theta_full 0.9096
_diffrn_measured_fraction_theta_max 0.8777
_diffrn_measurement_details
;
1 omega -87.00 -56.00 1.0000 10.0000
omega____ theta____ kappa____ phi______ frames
- -19.1930 178.0000 -180.0000 31
2 omega 38.00 92.00 1.0000 10.0000
omega____ theta____ kappa____ phi______ frames
- 22.6305 0.0000 120.0000 54
3 omega 23.00 73.00 1.0000 10.0000
omega____ theta____ kappa____ phi______ frames
- 22.6305 19.0000 -120.0000 50
;
_diffrn_measurement_device_type 'SuperNova, Dual, Cu at zero, Eos'
_diffrn_measurement_method '\w scans'
_diffrn_orient_matrix_UB_11 -0.0257554000
_diffrn_orient_matrix_UB_12 -0.0369512000
_diffrn_orient_matrix_UB_13 0.0059153000
_diffrn_orient_matrix_UB_21 -0.0697997000
_diffrn_orient_matrix_UB_22 0.0130840000
_diffrn_orient_matrix_UB_23 0.0186525000
_diffrn_orient_matrix_UB_31 -0.0463641000
_diffrn_orient_matrix_UB_32 0.0008282000
_diffrn_orient_matrix_UB_33 -0.0314160000
_diffrn_radiation_monochromator mirror
_diffrn_radiation_type 'Mo K\a'
_diffrn_radiation_wavelength 0.7107
_diffrn_reflns_av_R_equivalents 0.0242
_diffrn_reflns_av_unetI/netI 0.0517
_diffrn_reflns_limit_h_max 9
_diffrn_reflns_limit_h_min -6
_diffrn_reflns_limit_k_max 11
_diffrn_reflns_limit_k_min -22
_diffrn_reflns_limit_l_max 20
_diffrn_reflns_limit_l_min -23
_diffrn_reflns_number 6101
_diffrn_reflns_theta_full 25.50
_diffrn_reflns_theta_max 25.68
_diffrn_reflns_theta_min 3.10
_diffrn_source 'SuperNova (Mo) X-ray Source'
_exptl_absorpt_coefficient_mu 0.154
_exptl_absorpt_correction_T_max 1.00000
_exptl_absorpt_correction_T_min 0.96923
_exptl_absorpt_correction_type multi-scan
_exptl_absorpt_process_details
;
CrysAlisPro, Agilent Technologies,
Version 1.171.36.20 (release 27-06-2012 CrysAlis171 .NET)
(compiled Jul 11 2012,15:38:31)
Empirical absorption correction using spherical harmonics,
implemented in SCALE3 ABSPACK scaling algorithm.
;
_exptl_crystal_colour 'clear light colourless'
_exptl_crystal_density_diffrn 1.317
_exptl_crystal_density_method 'not measured'
_exptl_crystal_description block
_exptl_crystal_F_000 1168
_exptl_crystal_size_max 0.2
_exptl_crystal_size_mid 0.08
_exptl_crystal_size_min 0.06
_refine_diff_density_max 0.140
_refine_diff_density_min -0.206
_refine_diff_density_rms 0.035
_refine_ls_abs_structure_details 'Flack H D (1983), Acta Cryst. A39, 876-881'
_refine_ls_abs_structure_Flack 0.02(10)
_refine_ls_extinction_method none
_refine_ls_goodness_of_fit_ref 1.094
_refine_ls_hydrogen_treatment constr
_refine_ls_matrix_type full
_refine_ls_number_parameters 372
_refine_ls_number_reflns 4415
_refine_ls_number_restraints 0
_refine_ls_restrained_S_all 1.094
_refine_ls_R_factor_all 0.0575
_refine_ls_R_factor_gt 0.0464
_refine_ls_shift/su_max 0.001
_refine_ls_shift/su_mean 0.000
_refine_ls_structure_factor_coef Fsqd
_refine_ls_weighting_details 'calc w=1/[\s^2^(Fo^2^)+(0.0347P)^2^+0.2728P] where P=(Fo^2^+2Fc^2^)/3'
_refine_ls_weighting_scheme calc
_refine_ls_wR_factor_gt 0.0949
_refine_ls_wR_factor_ref 0.1028
_reflns_number_gt 3747
_reflns_number_total 4415
_reflns_threshold_expression >2sigma(I)
_cod_data_source_file c3cc38386e.txt
_cod_data_source_block chenqiao1027
_cod_database_code 7108864
_reflns_odcompleteness_completeness 90.96
_reflns_odcompleteness_iscentric 1
_reflns_odcompleteness_theta 26.32
_olex2_refinement_description
;
1. Fixed Uiso
At 1.2 times of:
H25 of C25, H26 of C26, H30 of C30, H31 of C31, H32 of C32, H33 of C33, H34
of C34, H5 of C5, H4 of C4, H3 of C3, H2 of C2, H9 of C9, {H14A,H14B} of C14,
H16 of C16, H17 of C17, H18 of C18, H19 of C19, H20 of C20, H22 of C22, H23
of C23, H24 of C24
At 1.5 times of:
{H27A,H27B,H27C} of C27, {H28A,H28B,H28C} of C28
2.a Ternary CH refined with riding coordinates:
C9(H9)
2.b Secondary CH2 refined with riding coordinates:
C14(H14A,H14B)
2.c Aromatic/amide H refined with riding coordinates:
C2(H2), C3(H3), C4(H4), C5(H5), C16(H16), C17(H17), C18(H18), C19(H19),
C20(H20), C22(H22), C23(H23), C24(H24), C25(H25), C26(H26), C30(H30), C31(H31),
C32(H32), C33(H33), C34(H34)
2.d Idealised Me refined as rotating group:
C27(H27A,H27B,H27C), C28(H28A,H28B,H28C)
;

loop_
_space_group_symop_id
_space_group_symop_operation_xyz
1 'x, y, z'
2 '-x+1/2, -y, z+1/2'
3 'x+1/2, -y+1/2, -z'
4 '-x, y+1/2, -z+1/2'

loop_
_atom_site_label
_atom_site_type_symbol
_atom_site_fract_x
_atom_site_fract_y
_atom_site_fract_z
_atom_site_U_iso_or_equiv
_atom_site_adp_type
_atom_site_occupancy
_atom_site_symmetry_multiplicity
_atom_site_calc_flag
_atom_site_refinement_flags
S1 S 1.07074(12) 0.46822(5) 0.78078(4) 0.0493(2) Uani 1 1 d .
O1 O 1.1966(3) 0.57141(14) 0.54326(11) 0.0518(6) Uani 1 1 d .
O2 O 0.7446(3) 0.62335(13) 0.78073(10) 0.0529(6) Uani 1 1 d .
N1 N 0.9802(3) 0.52376(15) 0.47958(11) 0.0425(6) Uani 1 1 d .
N2 N 0.9784(3) 0.48884(13) 0.64845(10) 0.0363(6) Uani 1 1 d .
N3 N 1.1648(3) 0.66689(15) 0.79025(13) 0.0493(7) Uani 1 1 d .
N4 N 0.9986(3) 0.67183(15) 0.81344(12) 0.0453(7) Uani 1 1 d .
C1 C 0.8141(4) 0.50476(17) 0.49224(13) 0.0406(8) Uani 1 1 d .
C2 C 0.7018(5) 0.4734(2) 0.44740(15) 0.0520(9) Uani 1 1 d .
H2 H 0.7286 0.4641 0.4010 0.062 Uiso 1 1 calc R
C3 C 0.5469(5) 0.4559(2) 0.47391(18) 0.0592(10) Uani 1 1 d .
H3 H 0.4688 0.4344 0.4446 0.071 Uiso 1 1 calc R
C4 C 0.5063(4) 0.4695(2) 0.54231(17) 0.0521(8) Uani 1 1 d .
H4 H 0.4020 0.4570 0.5589 0.062 Uiso 1 1 calc R
C5 C 0.6217(4) 0.50210(18) 0.58681(15) 0.0436(8) Uani 1 1 d .
H5 H 0.5950 0.5119 0.6331 0.052 Uiso 1 1 calc R
C6 C 0.7754(4) 0.51952(16) 0.56113(12) 0.0339(7) Uani 1 1 d .
C7 C 0.9281(4) 0.54665(16) 0.59859(13) 0.0333(6) Uani 1 1 d .
C8 C 1.0551(4) 0.54999(16) 0.53865(14) 0.0385(7) Uani 1 1 d .
C9 C 0.9107(4) 0.61940(16) 0.64211(12) 0.0334(6) Uani 1 1 d .
H9 H 0.7929 0.6218 0.6538 0.040 Uiso 1 1 calc R
C10 C 0.9973(4) 0.60168(16) 0.71291(13) 0.0348(7) Uani 1 1 d .
C11 C 1.0073(3) 0.51795(16) 0.70772(13) 0.0338(6) Uani 1 1 d .
C12 C 1.1661(4) 0.62975(17) 0.73287(14) 0.0411(7) Uani 1 1 d .
C13 C 0.8933(4) 0.63185(17) 0.77302(14) 0.0406(7) Uani 1 1 d .
C14 C 1.0640(5) 0.5163(2) 0.41235(13) 0.0527(9) Uani 1 1 d .
H14A H 1.0368 0.4686 0.3923 0.063 Uiso 1 1 calc R
H14B H 1.1825 0.5177 0.4198 0.063 Uiso 1 1 calc R
C15 C 1.0165(4) 0.57655(19) 0.36093(14) 0.0446(8) Uani 1 1 d .
C16 C 1.0609(4) 0.6485(2) 0.37421(16) 0.0538(9) Uani 1 1 d .
H16 H 1.1177 0.6600 0.4150 0.065 Uiso 1 1 calc R
C17 C 1.0218(5) 0.7037(2) 0.32749(17) 0.0622(10) Uani 1 1 d .
H17 H 1.0517 0.7523 0.3370 0.075 Uiso 1 1 calc R
C18 C 0.9387(5) 0.6872(2) 0.26684(17) 0.0646(10) Uani 1 1 d .
H18 H 0.9146 0.7243 0.2349 0.077 Uiso 1 1 calc R
C19 C 0.8918(5) 0.6164(2) 0.25370(16) 0.0619(10) Uani 1 1 d .
H19 H 0.8329 0.6055 0.2133 0.074 Uiso 1 1 calc R
C20 C 0.9314(4) 0.5606(2) 0.30008(15) 0.0554(9) Uani 1 1 d .
H20 H 0.9008 0.5122 0.2903 0.066 Uiso 1 1 calc R
C21 C 0.9449(4) 0.69183(17) 0.60538(13) 0.0354(7) Uani 1 1 d .
C22 C 1.0408(5) 0.74816(17) 0.63222(15) 0.0476(9) Uani 1 1 d .
H22 H 1.0948 0.7412 0.6746 0.057 Uiso 1 1 calc R
C23 C 1.0585(5) 0.81465(19) 0.59757(16) 0.0530(9) Uani 1 1 d .
H23 H 1.1258 0.8513 0.6163 0.064 Uiso 1 1 calc R
C24 C 0.9777(4) 0.82697(19) 0.53597(16) 0.0489(8) Uani 1 1 d .
H24 H 0.9880 0.8721 0.5133 0.059 Uiso 1 1 calc R
C25 C 0.8815(5) 0.77211(19) 0.50803(16) 0.0520(9) Uani 1 1 d .
H25 H 0.8261 0.7800 0.4662 0.062 Uiso 1 1 calc R
C26 C 0.8666(4) 0.70493(19) 0.54211(15) 0.0475(8) Uani 1 1 d .
H26 H 0.8028 0.6678 0.5222 0.057 Uiso 1 1 calc R
C27 C 1.3233(4) 0.6114(2) 0.69734(17) 0.0559(9) Uani 1 1 d .
H27A H 1.3341 0.5588 0.6938 0.084 Uiso 1 1 calc R
H27B H 1.4142 0.6309 0.7237 0.084 Uiso 1 1 calc R
H27C H 1.3236 0.6327 0.6515 0.084 Uiso 1 1 calc R
C28 C 1.1064(5) 0.37990(19) 0.74163(16) 0.0613(10) Uani 1 1 d .
H28A H 1.1824 0.3852 0.7035 0.092 Uiso 1 1 calc R
H28B H 1.0037 0.3603 0.7247 0.092 Uiso 1 1 calc R
H28C H 1.1521 0.3469 0.7757 0.092 Uiso 1 1 calc R
C29 C 0.9625(5) 0.72364(18) 0.86703(14) 0.0529(10) Uani 1 1 d .
C30 C 1.0902(7) 0.7632(2) 0.89658(17) 0.0732(12) Uani 1 1 d .
H30 H 1.1990 0.7542 0.8834 0.088 Uiso 1 1 calc R
C31 C 1.0544(9) 0.8169(3) 0.9463(2) 0.0966(17) Uani 1 1 d .
H31 H 1.1401 0.8436 0.9665 0.116 Uiso 1 1 calc R
C32 C 0.8956(10) 0.8308(3) 0.9656(2) 0.106(2) Uani 1 1 d .
H32 H 0.8725 0.8674 0.9981 0.127 Uiso 1 1 calc R
C33 C 0.7709(8) 0.7907(3) 0.9369(2) 0.0967(18) Uani 1 1 d .
H33 H 0.6626 0.7998 0.9507 0.116 Uiso 1 1 calc R
C34 C 0.8021(7) 0.7366(2) 0.88750(17) 0.0754(13) Uani 1 1 d .
H34 H 0.7157 0.7093 0.8684 0.091 Uiso 1 1 calc R

loop_
_atom_site_aniso_label
_atom_site_aniso_U_11
_atom_site_aniso_U_22
_atom_site_aniso_U_33
_atom_site_aniso_U_23
_atom_site_aniso_U_13
_atom_site_aniso_U_12
S1 0.0696(6) 0.0421(5) 0.0363(4) 0.0043(3) -0.0109(4) 0.0050(5)
O1 0.0388(12) 0.0594(15) 0.0573(13) 0.0032(12) 0.0058(12) 0.0006(13)
O2 0.0517(13) 0.0604(15) 0.0465(11) -0.0087(12) 0.0109(11) -0.0006(14)
N1 0.0506(16) 0.0457(16) 0.0311(11) -0.0010(11) 0.0041(11) 0.0090(16)
N2 0.0435(14) 0.0337(14) 0.0316(11) 0.0012(10) -0.0003(11) 0.0015(13)
N3 0.0529(17) 0.0499(17) 0.0452(14) -0.0009(13) -0.0098(13) -0.0078(15)
N4 0.0595(17) 0.0402(15) 0.0362(12) -0.0054(11) 0.0024(13) -0.0049(15)
C1 0.0527(19) 0.0353(18) 0.0339(14) 0.0009(13) -0.0023(15) 0.0068(18)
C2 0.068(2) 0.048(2) 0.0405(15) -0.0053(16) -0.0104(17) 0.004(2)
C3 0.063(2) 0.052(2) 0.063(2) -0.0082(17) -0.026(2) -0.003(2)
C4 0.0437(18) 0.043(2) 0.070(2) 0.0011(17) -0.0077(17) -0.0021(19)
C5 0.0479(18) 0.0407(19) 0.0422(15) 0.0026(14) -0.0018(15) 0.0033(17)
C6 0.0427(17) 0.0279(16) 0.0312(13) 0.0005(12) -0.0036(13) 0.0049(16)
C7 0.0375(15) 0.0299(16) 0.0323(12) 0.0022(11) -0.0011(13) 0.0042(15)
C8 0.0457(18) 0.0331(17) 0.0368(15) 0.0038(12) 0.0028(15) 0.0064(16)
C9 0.0368(15) 0.0313(15) 0.0322(13) -0.0009(12) -0.0007(13) 0.0004(15)
C10 0.0382(15) 0.0353(16) 0.0308(13) 0.0008(12) 0.0018(13) -0.0017(15)
C11 0.0350(15) 0.0300(15) 0.0365(13) 0.0033(12) 0.0006(13) 0.0006(14)
C12 0.0476(18) 0.0364(17) 0.0393(15) 0.0036(13) -0.0072(15) -0.0032(16)
C13 0.0540(19) 0.0345(17) 0.0334(14) 0.0005(13) 0.0003(15) 0.0012(17)
C14 0.069(2) 0.054(2) 0.0350(14) 0.0006(14) 0.0123(16) 0.012(2)
C15 0.0485(19) 0.051(2) 0.0342(14) 0.0016(14) 0.0072(15) 0.0119(18)
C16 0.051(2) 0.063(2) 0.0478(17) -0.0014(16) -0.0032(17) 0.004(2)
C17 0.070(3) 0.049(2) 0.068(2) 0.0034(18) 0.000(2) 0.001(2)
C18 0.075(3) 0.067(3) 0.0511(19) 0.0122(18) -0.001(2) 0.019(3)
C19 0.068(2) 0.079(3) 0.0384(17) 0.0002(18) -0.0083(18) 0.004(2)
C20 0.069(2) 0.055(2) 0.0417(16) -0.0068(15) 0.0044(18) 0.008(2)
C21 0.0374(16) 0.0325(16) 0.0365(13) 0.0011(12) 0.0059(14) 0.0076(16)
C22 0.066(2) 0.0347(17) 0.0417(15) 0.0020(14) -0.0072(17) -0.0047(18)
C23 0.065(2) 0.0357(18) 0.0580(18) 0.0027(15) -0.0009(19) -0.006(2)
C24 0.053(2) 0.0367(19) 0.0575(18) 0.0110(15) 0.0124(18) 0.0050(18)
C25 0.065(2) 0.042(2) 0.0498(17) 0.0109(15) -0.0101(18) 0.006(2)
C26 0.055(2) 0.0372(18) 0.0502(16) 0.0055(15) -0.0140(16) -0.0004(17)
C27 0.0418(18) 0.060(2) 0.066(2) -0.0036(18) -0.0008(17) -0.002(2)
C28 0.086(3) 0.043(2) 0.0544(18) 0.0014(16) -0.011(2) 0.023(2)
C29 0.095(3) 0.0333(17) 0.0307(14) -0.0001(13) 0.0014(19) 0.001(2)
C30 0.114(4) 0.052(2) 0.0535(19) -0.0111(18) -0.024(2) 0.001(3)
C31 0.165(5) 0.057(3) 0.068(3) -0.019(2) -0.032(3) -0.003(4)
C32 0.209(7) 0.048(3) 0.062(3) -0.016(2) 0.012(4) 0.006(4)
C33 0.159(5) 0.053(3) 0.078(3) -0.019(2) 0.046(3) -0.007(3)
C34 0.114(4) 0.047(2) 0.065(2) -0.0162(18) 0.033(3) -0.010(3)

loop_
_atom_type_symbol
_atom_type_description
_atom_type_scat_dispersion_real
_atom_type_scat_dispersion_imag
_atom_type_scat_source
C C 0.0033 0.0016 'International Tables Vol C Tables 4.2.6.8 and 6.1.1.4'
H H 0.0000 0.0000 'International Tables Vol C Tables 4.2.6.8 and 6.1.1.4'
N N 0.0061 0.0033 'International Tables Vol C Tables 4.2.6.8 and 6.1.1.4'
O O 0.0106 0.0060 'International Tables Vol C Tables 4.2.6.8 and 6.1.1.4'
S S 0.1246 0.1234 'International Tables Vol C Tables 4.2.6.8 and 6.1.1.4'

loop_
_geom_angle_atom_site_label_1
_geom_angle_atom_site_label_2
_geom_angle_atom_site_label_3
_geom_angle
C11 S1 C28 99.94(14)
C1 N1 C14 124.9(3)
C8 N1 C1 111.4(2)
C8 N1 C14 123.8(3)
C11 N2 C7 109.5(2)
C12 N3 N4 107.9(2)
N3 N4 C29 117.6(3)
C13 N4 N3 112.4(2)
C13 N4 C29 129.3(3)
C2 C1 N1 128.6(3)
C2 C1 C6 121.8(3)
C6 C1 N1 109.5(3)
C1 C2 H2 121.2
C1 C2 C3 117.5(3)
C3 C2 H2 121.2
C2 C3 H3 119.2
C4 C3 C2 121.6(3)
C4 C3 H3 119.2
C3 C4 H4 120.0
C3 C4 C5 119.9(3)
C5 C4 H4 120.0
C4 C5 H5 120.5
C6 C5 C4 118.9(3)
C6 C5 H5 120.5
C1 C6 C7 109.4(3)
C5 C6 C1 120.2(3)
C5 C6 C7 130.1(2)
N2 C7 C6 107.6(2)
N2 C7 C8 109.0(2)
N2 C7 C9 106.10(19)
C6 C7 C8 101.7(2)
C6 C7 C9 117.0(2)
C8 C7 C9 115.0(2)
O1 C8 N1 126.1(3)
O1 C8 C7 126.0(3)
N1 C8 C7 107.9(3)
C7 C9 H9 104.3
C10 C9 C7 104.5(2)
C10 C9 H9 104.3
C21 C9 C7 117.7(2)
C21 C9 H9 104.3
C21 C9 C10 120.0(2)
C11 C10 C9 99.9(2)
C11 C10 C13 115.8(2)
C12 C10 C9 123.9(2)
C12 C10 C11 107.7(2)
C12 C10 C13 100.8(2)
C13 C10 C9 109.6(2)
N2 C11 S1 123.8(2)
N2 C11 C10 117.5(2)
C10 C11 S1 118.57(19)
N3 C12 C10 112.7(3)
N3 C12 C27 121.1(3)
C27 C12 C10 125.9(3)
O2 C13 N4 127.9(3)
O2 C13 C10 126.0(3)
N4 C13 C10 106.0(3)
N1 C14 H14A 109.0
N1 C14 H14B 109.0
N1 C14 C15 112.8(3)
H14A C14 H14B 107.8
C15 C14 H14A 109.0
C15 C14 H14B 109.0
C16 C15 C14 119.7(3)
C16 C15 C20 118.9(3)
C20 C15 C14 121.4(3)
C15 C16 H16 119.8
C15 C16 C17 120.5(3)
C17 C16 H16 119.8
C16 C17 H17 119.9
C18 C17 C16 120.2(4)
C18 C17 H17 119.9
C17 C18 H18 120.1
C19 C18 C17 119.8(3)
C19 C18 H18 120.1
C18 C19 H19 119.8
C18 C19 C20 120.4(3)
C20 C19 H19 119.8
C15 C20 H20 119.9
C19 C20 C15 120.2(3)
C19 C20 H20 119.9
C22 C21 C9 124.7(2)
C22 C21 C26 117.1(3)
C26 C21 C9 118.1(3)
C21 C22 H22 119.2
C21 C22 C23 121.5(3)
C23 C22 H22 119.2
C22 C23 H23 119.8
C24 C23 C22 120.5(3)
C24 C23 H23 119.8
C23 C24 H24 120.3
C23 C24 C25 119.3(3)
C25 C24 H24 120.3
C24 C25 H25 120.0
C24 C25 C26 120.1(3)
C26 C25 H25 120.0
C21 C26 H26 119.3
C25 C26 C21 121.5(3)
C25 C26 H26 119.3
C12 C27 H27A 109.5
C12 C27 H27B 109.5
C12 C27 H27C 109.5
H27A C27 H27B 109.5
H27A C27 H27C 109.5
H27B C27 H27C 109.5
S1 C28 H28A 109.5
S1 C28 H28B 109.5
S1 C28 H28C 109.5
H28A C28 H28B 109.5
H28A C28 H28C 109.5
H28B C28 H28C 109.5
C30 C29 N4 119.1(4)
C34 C29 N4 120.8(3)
C34 C29 C30 120.1(3)
C29 C30 H30 120.4
C29 C30 C31 119.2(5)
C31 C30 H30 120.4
C30 C31 H31 119.6
C32 C31 C30 120.8(5)
C32 C31 H31 119.6
C31 C32 H32 120.2
C33 C32 C31 119.5(4)
C33 C32 H32 120.2
C32 C33 H33 119.4
C32 C33 C34 121.3(5)
C34 C33 H33 119.4
C29 C34 C33 119.1(5)
C29 C34 H34 120.5
C33 C34 H34 120.5

loop_
_geom_bond_atom_site_label_1
_geom_bond_atom_site_label_2
_geom_bond_distance
S1 C11 1.742(3)
S1 C28 1.790(3)
O1 C8 1.212(4)
O2 C13 1.222(4)
N1 C1 1.408(4)
N1 C8 1.369(4)
N1 C14 1.462(3)
N2 C7 1.475(3)
N2 C11 1.274(3)
N3 N4 1.419(4)
N3 C12 1.289(4)
N4 C13 1.360(4)
N4 C29 1.422(4)
C1 C2 1.374(4)
C1 C6 1.383(4)
C2 H2 0.9300
C2 C3 1.389(5)
C3 H3 0.9300
C3 C4 1.373(5)
C4 H4 0.9300
C4 C5 1.396(4)
C5 H5 0.9300
C5 C6 1.374(4)
C6 C7 1.510(4)
C7 C8 1.542(4)
C7 C9 1.566(4)
C9 H9 0.9800
C9 C10 1.560(4)
C9 C21 1.514(4)
C10 C11 1.522(4)
C10 C12 1.506(4)
C10 C13 1.527(4)
C12 C27 1.480(4)
C14 H14A 0.9700
C14 H14B 0.9700
C14 C15 1.520(4)
C15 C16 1.376(5)
C15 C20 1.384(4)
C16 H16 0.9300
C16 C17 1.378(5)
C17 H17 0.9300
C17 C18 1.376(5)
C18 H18 0.9300
C18 C19 1.361(5)
C19 H19 0.9300
C19 C20 1.384(5)
C20 H20 0.9300
C21 C22 1.381(4)
C21 C26 1.388(4)
C22 H22 0.9300
C22 C23 1.383(4)
C23 H23 0.9300
C23 C24 1.367(4)
C24 H24 0.9300
C24 C25 1.371(5)
C25 H25 0.9300
C25 C26 1.386(4)
C26 H26 0.9300
C27 H27A 0.9600
C27 H27B 0.9600
C27 H27C 0.9600
C28 H28A 0.9600
C28 H28B 0.9600
C28 H28C 0.9600
C29 C30 1.379(5)
C29 C34 1.376(6)
C30 H30 0.9300
C30 C31 1.391(6)
C31 H31 0.9300
C31 C32 1.360(7)
C32 H32 0.9300
C32 C33 1.358(7)
C33 H33 0.9300
C33 C34 1.387(5)
C34 H34 0.9300

loop_
_geom_torsion_atom_site_label_1
_geom_torsion_atom_site_label_2
_geom_torsion_atom_site_label_3
_geom_torsion_atom_site_label_4
_geom_torsion
N1 C1 C2 C3 176.3(3)
N1 C1 C6 C5 -176.9(3)
N1 C1 C6 C7 -3.1(3)
N1 C14 C15 C16 66.3(4)
N1 C14 C15 C20 -114.8(3)
N2 C7 C8 O1 -69.1(4)
N2 C7 C8 N1 110.3(3)
N2 C7 C9 C10 14.0(3)
N2 C7 C9 C21 150.0(2)
N3 N4 C13 O2 177.7(3)
N3 N4 C13 C10 -4.8(3)
N3 N4 C29 C30 -3.7(4)
N3 N4 C29 C34 173.7(3)
N4 N3 C12 C10 -3.1(3)
N4 N3 C12 C27 -176.6(3)
N4 C29 C30 C31 176.4(3)
N4 C29 C34 C33 -176.1(3)
C1 N1 C8 O1 -179.0(3)
C1 N1 C8 C7 1.6(3)
C1 N1 C14 C15 76.6(4)
C1 C2 C3 C4 0.2(5)
C1 C6 C7 N2 -110.7(3)
C1 C6 C7 C8 3.8(3)
C1 C6 C7 C9 130.1(3)
C2 C1 C6 C5 0.7(5)
C2 C1 C6 C7 174.4(3)
C2 C3 C4 C5 0.5(5)
C3 C4 C5 C6 -0.5(5)
C4 C5 C6 C1 0.0(5)
C4 C5 C6 C7 -172.3(3)
C5 C6 C7 N2 62.2(4)
C5 C6 C7 C8 176.7(3)
C5 C6 C7 C9 -57.0(4)
C6 C1 C2 C3 -0.7(5)
C6 C7 C8 O1 177.4(3)
C6 C7 C8 N1 -3.3(3)
C6 C7 C9 C10 134.1(2)
C6 C7 C9 C21 -90.0(3)
C7 N2 C11 S1 -179.8(2)
C7 N2 C11 C10 -4.3(4)
C7 C9 C10 C11 -15.1(3)
C7 C9 C10 C12 104.3(3)
C7 C9 C10 C13 -137.1(2)
C7 C9 C21 C22 -133.9(3)
C7 C9 C21 C26 50.3(4)
C8 N1 C1 C2 -176.4(3)
C8 N1 C1 C6 0.9(4)
C8 N1 C14 C15 -103.8(3)
C8 C7 C9 C10 -106.6(3)
C8 C7 C9 C21 29.4(4)
C9 C7 C8 O1 49.9(4)
C9 C7 C8 N1 -130.7(2)
C9 C10 C11 S1 -171.32(19)
C9 C10 C11 N2 13.0(3)
C9 C10 C12 N3 122.9(3)
C9 C10 C12 C27 -63.9(4)
C9 C10 C13 O2 48.2(4)
C9 C10 C13 N4 -129.4(3)
C9 C21 C22 C23 -176.0(3)
C9 C21 C26 C25 174.9(3)
C10 C9 C21 C22 -4.9(4)
C10 C9 C21 C26 179.3(3)
C11 N2 C7 C6 -132.5(2)
C11 N2 C7 C8 117.9(3)
C11 N2 C7 C9 -6.6(3)
C11 C10 C12 N3 -121.5(3)
C11 C10 C12 C27 51.7(4)
C11 C10 C13 O2 -63.8(4)
C11 C10 C13 N4 118.6(3)
C12 N3 N4 C13 5.1(3)
C12 N3 N4 C29 -166.4(2)
C12 C10 C11 S1 58.1(3)
C12 C10 C11 N2 -117.6(3)
C12 C10 C13 O2 -179.7(3)
C12 C10 C13 N4 2.8(3)
C13 N4 C29 C30 -173.6(3)
C13 N4 C29 C34 3.8(5)
C13 C10 C11 S1 -53.8(3)
C13 C10 C11 N2 130.5(3)
C13 C10 C12 N3 0.3(3)
C13 C10 C12 C27 173.5(3)
C14 N1 C1 C2 3.2(5)
C14 N1 C1 C6 -179.5(3)
C14 N1 C8 O1 1.4(5)
C14 N1 C8 C7 -177.9(3)
C14 C15 C16 C17 178.7(3)
C14 C15 C20 C19 -179.1(3)
C15 C16 C17 C18 -0.4(6)
C16 C15 C20 C19 -0.2(5)
C16 C17 C18 C19 1.4(6)
C17 C18 C19 C20 -1.8(6)
C18 C19 C20 C15 1.2(5)
C20 C15 C16 C17 -0.3(5)
C21 C9 C10 C11 -149.8(2)
C21 C9 C10 C12 -30.4(4)
C21 C9 C10 C13 88.2(3)
C21 C22 C23 C24 1.4(5)
C22 C21 C26 C25 -1.2(5)
C22 C23 C24 C25 -1.3(5)
C23 C24 C25 C26 0.0(5)
C24 C25 C26 C21 1.3(5)
C26 C21 C22 C23 -0.1(5)
C28 S1 C11 N2 8.1(3)
C28 S1 C11 C10 -167.3(2)
C29 N4 C13 O2 -12.0(5)
C29 N4 C13 C10 165.5(3)
C29 C30 C31 C32 -0.3(7)
C30 C29 C34 C33 1.3(6)
C30 C31 C32 C33 1.2(8)
C31 C32 C33 C34 -0.9(8)
C32 C33 C34 C29 -0.3(6)
C34 C29 C30 C31 -1.0(5)
